data_7108142
loop_
_publ_author_name
'Yu-Ting Lee'
'Yeong-Jiunn Jang'
'Siang-en Syu'
'Shu-Chi Chou'
'Chia-Jui Lee'
'Wenwei Lin'

_publ_section_title
;
 Preparation of functional benzofurans and indoles via chemoselective
 intramolecular Wittig reactions
;
_journal_name_full Chem.Commun.
_journal_page_first 8135
_journal_paper_doi 10.1039/c2cc33972b
_journal_volume 48
_journal_year 2012
_chemical_formula_moiety 'C36 H27 N1 O2'
_chemical_formula_sum 'C36 H27 N O2'
_chemical_formula_weight 505.59
_chemical_name_systematic
;
?
;
_space_group_IT_number 14
_symmetry_cell_setting monoclinic
_symmetry_space_group_name_Hall '-P 2yn'
_symmetry_space_group_name_H-M 'P 1 21/n 1'
_atom_sites_solution_hydrogens geom
_atom_sites_solution_primary direct
_atom_sites_solution_secondary difmap
_audit_creation_method SHELXL-97
_cell_angle_alpha 90.00
_cell_angle_beta 103.6850(10)
_cell_angle_gamma 90.00
_cell_formula_units_Z 4
_cell_length_a 10.6388(2)
_cell_length_b 17.7523(4)
_cell_length_c 14.6042(3)
_cell_measurement_reflns_used 14841
_cell_measurement_temperature 200(2)
_cell_measurement_theta_max 25.028
_cell_measurement_theta_min 2.037
_cell_volume 2679.89(10)
_computing_cell_refinement 'HKL Scalepack (Otwinowski & Minor 1997)'
_computing_data_collection 'Collect (Nonius BV, 1997-2000)'
_computing_data_reduction 'HKL Denzo and Scalepack'
_computing_molecular_graphics 'Ortep-3 for Windows (Farrugia, 1997)'
_computing_publication_material 'WinGX publication routines (Farrugia, 1999)'
_computing_structure_refinement 'SHELXL-97 (Sheldrick, 1997)'
_computing_structure_solution 'SHELXS-86 (Sheldrick, 1986)'
_diffrn_ambient_temperature 200(2)
_diffrn_detector_area_resol_mean 9
_diffrn_measured_fraction_theta_full 1.000
_diffrn_measured_fraction_theta_max 1.000
_diffrn_measurement_device_type KappaCCD
_diffrn_measurement_method 'CCD rotation images, thick slices'
_diffrn_radiation_monochromator graphite
_diffrn_radiation_source 'fine-focus sealed tube'
_diffrn_radiation_type MoK\a
_diffrn_radiation_wavelength 0.71073
_diffrn_reflns_av_R_equivalents 0.0836
_diffrn_reflns_av_sigmaI/netI 0.0753
_diffrn_reflns_limit_h_max 11
_diffrn_reflns_limit_h_min -12
_diffrn_reflns_limit_k_max 21
_diffrn_reflns_limit_k_min -21
_diffrn_reflns_limit_l_max 16
_diffrn_reflns_limit_l_min -17
_diffrn_reflns_number 22582
_diffrn_reflns_theta_full 25.02
_diffrn_reflns_theta_max 25.02
_diffrn_reflns_theta_min 2.15
_exptl_absorpt_coefficient_mu 0.077
_exptl_absorpt_correction_T_max 1.0296
_exptl_absorpt_correction_T_min 0.9267
_exptl_absorpt_correction_type multi-scan
_exptl_absorpt_process_details
;
?
;
_exptl_crystal_colour colorless
_exptl_crystal_density_diffrn 1.253
_exptl_crystal_density_method 'not measured'
_exptl_crystal_description prism
_exptl_crystal_F_000 1064
_exptl_crystal_size_max 0.38
_exptl_crystal_size_mid 0.25
_exptl_crystal_size_min 0.16
_refine_diff_density_max 0.724
_refine_diff_density_min -0.723
_refine_diff_density_rms 0.130
_refine_ls_extinction_method none
_refine_ls_goodness_of_fit_ref 1.233
_refine_ls_hydrogen_treatment constr
_refine_ls_matrix_type full
_refine_ls_number_parameters 349
_refine_ls_number_reflns 4725
_refine_ls_number_restraints 0
_refine_ls_restrained_S_all 1.233
_refine_ls_R_factor_all 0.1566
_refine_ls_R_factor_gt 0.0849
_refine_ls_shift/su_max 0.032
_refine_ls_shift/su_mean 0.021
_refine_ls_structure_factor_coef Fsqd
_refine_ls_weighting_details 'calc w=1/[\s^2^(Fo^2^)+(0.1600P)^2^+0.0775P] where P=(Fo^2^+2Fc^2^)/3'
_refine_ls_weighting_scheme calc
_refine_ls_wR_factor_gt 0.2605
_refine_ls_wR_factor_ref 0.3100
_reflns_number_gt 2696
_reflns_number_total 4725
_reflns_threshold_expression >2sigma(I)
_cod_data_source_file c2cc33972b.txt
_cod_data_source_block 12404
_cod_original_sg_symbol_H-M 'P 21/n'
_cod_database_code 7108142

loop_
_symmetry_equiv_pos_as_xyz
'x, y, z'
'-x+1/2, y+1/2, -z+1/2'
'-x, -y, -z'
'x-1/2, -y-1/2, z-1/2'

loop_
_atom_site_label
_atom_site_type_symbol
_atom_site_fract_x
_atom_site_fract_y
_atom_site_fract_z
_atom_site_U_iso_or_equiv
_atom_site_adp_type
_atom_site_occupancy
_atom_site_symmetry_multiplicity
_atom_site_calc_flag
_atom_site_refinement_flags
O1 O 0.9402(3) 0.18756(16) 0.2026(2) 0.0470(8) Uani 1 1 d .
O2 O 1.0447(4) 0.2700(2) 0.3097(3) 0.0856(13) Uani 1 1 d .
N1 N 0.6443(3) 0.15938(19) 0.3650(2) 0.0374(9) Uani 1 1 d .
C1 C 0.9697(5) 0.2578(3) 0.2357(3) 0.0528(13) Uani 1 1 d .
C2 C 0.9033(4) 0.3167(2) 0.1679(3) 0.0440(11) Uani 1 1 d .
C3 C 0.8356(4) 0.2986(3) 0.0772(3) 0.0489(12) Uani 1 1 d .
H3 H 0.8270 0.2475 0.0575 0.059 Uiso 1 1 calc R
C4 C 0.7805(5) 0.3553(3) 0.0152(4) 0.0559(13) Uani 1 1 d .
H4 H 0.7332 0.3431 -0.0467 0.067 Uiso 1 1 calc R
C5 C 0.7946(5) 0.4288(3) 0.0438(4) 0.0657(15) Uani 1 1 d .
H5 H 0.7600 0.4678 0.0006 0.079 Uiso 1 1 calc R
C6 C 0.8584(5) 0.4467(3) 0.1345(4) 0.0716(16) Uani 1 1 d .
H6 H 0.8653 0.4978 0.1544 0.086 Uiso 1 1 calc R
C7 C 0.9129(5) 0.3900(3) 0.1971(4) 0.0606(14) Uani 1 1 d .
H7 H 0.9567 0.4022 0.2599 0.073 Uiso 1 1 calc R
C8 C 1.0082(4) 0.1278(2) 0.2578(3) 0.0425(11) Uani 1 1 d .
C9 C 1.1250(4) 0.1054(2) 0.2293(3) 0.0435(11) Uani 1 1 d .
C10 C 1.1587(5) 0.1384(3) 0.1517(4) 0.0605(14) Uani 1 1 d .
H10 H 1.1068 0.1775 0.1177 0.073 Uiso 1 1 calc R
C11 C 1.2682(5) 0.1139(4) 0.1242(4) 0.0725(18) Uani 1 1 d .
H11 H 1.2913 0.1368 0.0717 0.087 Uiso 1 1 calc R
C12 C 1.3423(5) 0.0578(3) 0.1714(4) 0.0653(16) Uani 1 1 d .
H12 H 1.4167 0.0414 0.1517 0.078 Uiso 1 1 calc R
C13 C 1.3110(5) 0.0253(3) 0.2459(4) 0.0609(14) Uani 1 1 d .
H13 H 1.3635 -0.0139 0.2789 0.073 Uiso 1 1 calc R
C14 C 1.2041(4) 0.0484(2) 0.2742(3) 0.0481(12) Uani 1 1 d .
H14 H 1.1832 0.0243 0.3268 0.058 Uiso 1 1 calc R
C15 C 0.9564(4) 0.0963(2) 0.3225(3) 0.0414(11) Uani 1 1 d .
H15 H 0.9989 0.0524 0.3518 0.050 Uiso 1 1 calc R
C16 C 0.8433(4) 0.1197(2) 0.3547(3) 0.0395(11) Uani 1 1 d .
C17 C 0.8387(4) 0.1232(2) 0.4523(3) 0.0405(11) Uani 1 1 d .
C18 C 0.9302(4) 0.1085(2) 0.5369(3) 0.0489(12) Uani 1 1 d .
H18 H 1.0144 0.0911 0.5364 0.059 Uiso 1 1 calc R
C19 C 0.8946(5) 0.1200(3) 0.6216(3) 0.0542(13) Uani 1 1 d .
H19 H 0.9555 0.1101 0.6793 0.065 Uiso 1 1 calc R
C20 C 0.7724(5) 0.1456(3) 0.6235(3) 0.0570(14) Uani 1 1 d .
H20 H 0.7515 0.1532 0.6825 0.068 Uiso 1 1 calc R
C21 C 0.6791(5) 0.1604(3) 0.5406(3) 0.0493(12) Uani 1 1 d .
H21 H 0.5948 0.1773 0.5419 0.059 Uiso 1 1 calc R
C22 C 0.7158(4) 0.1491(2) 0.4556(3) 0.0395(11) Uani 1 1 d .
C23 C 0.5146(4) 0.1906(2) 0.3439(3) 0.0422(11) Uani 1 1 d .
H23A H 0.4633 0.1645 0.3827 0.051 Uiso 1 1 calc R
H23B H 0.4729 0.1809 0.2769 0.051 Uiso 1 1 calc R
C24 C 0.5125(5) 0.2739(2) 0.3622(3) 0.0475(12) Uani 1 1 d .
C25 C 0.6201(6) 0.3179(3) 0.3678(4) 0.0708(17) Uani 1 1 d .
H25 H 0.6988 0.2963 0.3603 0.085 Uiso 1 1 calc R
C26 C 0.6117(8) 0.3983(4) 0.3854(4) 0.100(2) Uani 1 1 d .
H26 H 0.6830 0.4314 0.3898 0.120 Uiso 1 1 calc R
C27 C 0.4979(7) 0.4216(5) 0.3947(5) 0.098(2) Uani 1 1 d .
H27 H 0.4937 0.4741 0.4066 0.117 Uiso 1 1 calc R
C28 C 0.3925(9) 0.3862(5) 0.3907(5) 0.118(3) Uani 1 1 d .
H28 H 0.3160 0.4105 0.3981 0.142 Uiso 1 1 calc R
C29 C 0.3986(6) 0.3068(4) 0.3739(4) 0.085(2) Uani 1 1 d .
H29 H 0.3242 0.2764 0.3708 0.102 Uiso 1 1 calc R
C30 C 0.7219(4) 0.1415(2) 0.3031(3) 0.0372(10) Uani 1 1 d .
C31 C 0.6710(4) 0.1392(2) 0.1997(3) 0.0378(10) Uani 1 1 d .
C32 C 0.6919(4) 0.0748(3) 0.1514(3) 0.0461(12) Uani 1 1 d .
H32 H 0.7387 0.0337 0.1848 0.055 Uiso 1 1 calc R
C33 C 0.6449(5) 0.0702(3) 0.0548(3) 0.0607(14) Uani 1 1 d .
H33 H 0.6601 0.0260 0.0225 0.073 Uiso 1 1 calc R
C34 C 0.5759(5) 0.1290(3) 0.0046(3) 0.0604(14) Uani 1 1 d .
H34 H 0.5431 0.1251 -0.0616 0.072 Uiso 1 1 calc R
C35 C 0.5556(5) 0.1934(3) 0.0521(3) 0.0561(13) Uani 1 1 d .
H35 H 0.5093 0.2344 0.0181 0.067 Uiso 1 1 calc R
C36 C 0.6020(4) 0.1988(2) 0.1483(3) 0.0443(11) Uani 1 1 d .
H36 H 0.5869 0.2433 0.1801 0.053 Uiso 1 1 calc R

loop_
_atom_site_aniso_label
_atom_site_aniso_U_11
_atom_site_aniso_U_22
_atom_site_aniso_U_33
_atom_site_aniso_U_23
_atom_site_aniso_U_13
_atom_site_aniso_U_12
O1 0.0492(18) 0.0387(18) 0.0496(19) 0.0054(14) 0.0050(15) -0.0020(14)
O2 0.115(3) 0.066(3) 0.057(2) -0.0032(19) -0.017(2) -0.004(2)
N1 0.041(2) 0.041(2) 0.030(2) -0.0029(15) 0.0080(17) 0.0036(16)
C1 0.068(3) 0.046(3) 0.041(3) -0.004(2) 0.007(3) -0.006(2)
C2 0.047(3) 0.041(3) 0.046(3) 0.003(2) 0.015(2) -0.003(2)
C3 0.047(3) 0.049(3) 0.051(3) 0.000(2) 0.013(2) 0.000(2)
C4 0.059(3) 0.054(3) 0.052(3) 0.009(2) 0.009(3) 0.012(2)
C5 0.071(4) 0.051(3) 0.073(4) 0.016(3) 0.014(3) 0.014(3)
C6 0.082(4) 0.045(3) 0.081(4) -0.001(3) 0.007(3) 0.003(3)
C7 0.081(4) 0.037(3) 0.060(3) -0.004(2) 0.008(3) 0.000(3)
C8 0.043(3) 0.042(3) 0.043(3) 0.008(2) 0.013(2) 0.008(2)
C9 0.044(3) 0.044(3) 0.042(3) -0.003(2) 0.010(2) -0.006(2)
C10 0.050(3) 0.081(4) 0.050(3) 0.012(3) 0.011(3) 0.001(3)
C11 0.055(3) 0.123(5) 0.045(3) -0.012(3) 0.021(3) -0.032(4)
C12 0.035(3) 0.090(4) 0.068(4) -0.040(3) 0.007(3) -0.007(3)
C13 0.048(3) 0.060(3) 0.079(4) -0.010(3) 0.023(3) -0.003(3)
C14 0.044(3) 0.047(3) 0.056(3) 0.000(2) 0.015(2) 0.003(2)
C15 0.043(3) 0.038(2) 0.043(3) 0.004(2) 0.010(2) 0.006(2)
C16 0.043(3) 0.037(2) 0.039(3) 0.0050(19) 0.012(2) 0.002(2)
C17 0.050(3) 0.033(2) 0.036(3) 0.0009(18) 0.006(2) -0.007(2)
C18 0.046(3) 0.047(3) 0.049(3) 0.007(2) 0.002(2) -0.003(2)
C19 0.063(3) 0.062(3) 0.032(3) 0.010(2) 0.000(2) -0.011(3)
C20 0.077(4) 0.059(3) 0.036(3) 0.003(2) 0.015(3) -0.004(3)
C21 0.058(3) 0.052(3) 0.041(3) -0.003(2) 0.017(2) 0.002(2)
C22 0.049(3) 0.034(2) 0.036(3) -0.0028(18) 0.011(2) -0.003(2)
C23 0.040(3) 0.049(3) 0.039(3) -0.002(2) 0.011(2) 0.001(2)
C24 0.070(3) 0.043(3) 0.026(2) -0.0016(19) 0.006(2) 0.016(3)
C25 0.108(5) 0.036(3) 0.052(3) -0.003(2) -0.013(3) -0.010(3)
C26 0.124 0.099(5) 0.050(4) 0.016(3) -0.032(4) -0.049(4)
C27 0.071 0.156(7) 0.053 -0.010(4) -0.010(4) 0.043(5)
C28 0.151(7) 0.155(8) 0.049(4) 0.017(4) 0.023(5) 0.121(7)
C29 0.123(5) 0.093(5) 0.047(3) 0.019(3) 0.034(3) 0.072(4)
C30 0.045(3) 0.033(2) 0.035(2) -0.0009(18) 0.010(2) 0.0033(19)
C31 0.034(2) 0.045(3) 0.035(2) -0.001(2) 0.0095(19) -0.0010(19)
C32 0.051(3) 0.048(3) 0.039(3) -0.003(2) 0.010(2) 0.008(2)
C33 0.074(4) 0.064(3) 0.043(3) -0.017(3) 0.012(3) 0.000(3)
C34 0.059(3) 0.082(4) 0.035(3) 0.000(3) 0.003(2) -0.005(3)
C35 0.059(3) 0.062(3) 0.044(3) 0.009(2) 0.005(2) 0.002(3)
C36 0.042(3) 0.044(3) 0.045(3) -0.001(2) 0.008(2) 0.001(2)

loop_
_atom_type_symbol
_atom_type_description
_atom_type_scat_dispersion_real
_atom_type_scat_dispersion_imag
_atom_type_scat_source
C C 0.0033 0.0016 'International Tables Vol C Tables 4.2.6.8 and 6.1.1.4'
H H 0.0000 0.0000 'International Tables Vol C Tables 4.2.6.8 and 6.1.1.4'
N N 0.0061 0.0033 'International Tables Vol C Tables 4.2.6.8 and 6.1.1.4'
O O 0.0106 0.0060 'International Tables Vol C Tables 4.2.6.8 and 6.1.1.4'

loop_
_geom_angle_atom_site_label_1
_geom_angle_atom_site_label_2
_geom_angle_atom_site_label_3
_geom_angle
C1 O1 C8 116.3(4)
C22 N1 C30 108.4(3)
C22 N1 C23 122.5(3)
C30 N1 C23 128.8(3)
O2 C1 O1 122.6(4)
O2 C1 C2 125.3(4)
O1 C1 C2 112.1(4)
C7 C2 C3 120.1(4)
C7 C2 C1 118.0(4)
C3 C2 C1 121.8(4)
C4 C3 C2 120.0(5)
C4 C3 H3 120.0
C2 C3 H3 120.0
C5 C4 C3 119.6(5)
C5 C4 H4 120.2
C3 C4 H4 120.2
C4 C5 C6 120.6(5)
C4 C5 H5 119.7
C6 C5 H5 119.7
C5 C6 C7 120.0(5)
C5 C6 H6 120.0
C7 C6 H6 120.0
C2 C7 C6 119.7(5)
C2 C7 H7 120.1
C6 C7 H7 120.1
C15 C8 O1 118.5(4)
C15 C8 C9 128.0(4)
O1 C8 C9 113.3(4)
C14 C9 C10 116.7(4)
C14 C9 C8 122.1(4)
C10 C9 C8 121.2(4)
C9 C10 C11 119.8(5)
C9 C10 H10 120.1
C11 C10 H10 120.1
C12 C11 C10 120.7(5)
C12 C11 H11 119.6
C10 C11 H11 119.7
C13 C12 C11 120.2(5)
C13 C12 H12 119.9
C11 C12 H12 119.9
C12 C13 C14 120.1(5)
C12 C13 H13 119.9
C14 C13 H13 119.9
C13 C14 C9 122.4(5)
C13 C14 H14 118.8
C9 C14 H14 118.8
C8 C15 C16 128.8(4)
C8 C15 H15 115.6
C16 C15 H15 115.6
C30 C16 C17 106.3(4)
C30 C16 C15 129.8(4)
C17 C16 C15 123.9(4)
C22 C17 C18 119.3(4)
C22 C17 C16 107.4(4)
C18 C17 C16 133.2(4)
C19 C18 C17 118.5(4)
C19 C18 H18 120.8
C17 C18 H18 120.8
C20 C19 C18 121.4(4)
C20 C19 H19 119.3
C18 C19 H19 119.3
C21 C20 C19 121.5(5)
C21 C20 H20 119.2
C19 C20 H20 119.2
C20 C21 C22 116.8(4)
C20 C21 H21 121.6
C22 C21 H21 121.6
N1 C22 C17 108.7(4)
N1 C22 C21 128.9(4)
C17 C22 C21 122.4(4)
N1 C23 C24 113.1(4)
N1 C23 H23A 109.0
C24 C23 H23A 109.0
N1 C23 H23B 109.0
C24 C23 H23B 109.0
H23A C23 H23B 107.8
C25 C24 C29 119.5(5)
C25 C24 C23 121.5(4)
C29 C24 C23 119.0(5)
C24 C25 C26 118.8(6)
C24 C25 H25 120.6
C26 C25 H25 120.5
C27 C26 C25 115.0(7)
C27 C26 H26 122.4
C25 C26 H26 122.6
C28 C27 C26 131.3(9)
C28 C27 H27 114.2
C26 C27 H27 114.4
C27 C28 C29 114.7(7)
C27 C28 H28 122.7
C29 C28 H28 122.6
C28 C29 C24 120.5(7)
C28 C29 H29 119.8
C24 C29 H29 119.7
C16 C30 N1 109.2(4)
C16 C30 C31 128.0(4)
N1 C30 C31 122.5(4)
C32 C31 C36 118.4(4)
C32 C31 C30 118.5(4)
C36 C31 C30 123.1(4)
C33 C32 C31 120.2(4)
C33 C32 H32 119.9
C31 C32 H32 119.9
C34 C33 C32 121.1(5)
C34 C33 H33 119.4
C32 C33 H33 119.4
C33 C34 C35 119.0(5)
C33 C34 H34 120.5
C35 C34 H34 120.5
C36 C35 C34 120.6(5)
C36 C35 H35 119.7
C34 C35 H35 119.7
C35 C36 C31 120.7(4)
C35 C36 H36 119.6
C31 C36 H36 119.6

loop_
_geom_bond_atom_site_label_1
_geom_bond_atom_site_label_2
_geom_bond_distance
O1 C1 1.347(5)
O1 C8 1.423(5)
O2 C1 1.201(6)
N1 C22 1.373(5)
N1 C30 1.397(5)
N1 C23 1.451(5)
C1 C2 1.497(6)
C2 C7 1.366(6)
C2 C3 1.387(6)
C3 C4 1.386(6)
C3 H3 0.9500
C4 C5 1.367(7)
C4 H4 0.9500
C5 C6 1.375(7)
C5 H5 0.9500
C6 C7 1.391(7)
C6 H6 0.9500
C7 H7 0.9500
C8 C15 1.325(6)
C8 C9 1.456(6)
C9 C14 1.378(6)
C9 C10 1.397(6)
C10 C11 1.388(7)
C10 H10 0.9500
C11 C12 1.353(8)
C11 H11 0.9500
C12 C13 1.341(7)
C12 H12 0.9500
C13 C14 1.362(7)
C13 H13 0.9500
C14 H14 0.9500
C15 C16 1.452(6)
C15 H15 0.9500
C16 C30 1.388(6)
C16 C17 1.439(6)
C17 C22 1.398(6)
C17 C18 1.405(6)
C18 C19 1.391(7)
C18 H18 0.9500
C19 C20 1.383(7)
C19 H19 0.9500
C20 C21 1.396(6)
C20 H20 0.9500
C21 C22 1.401(6)
C21 H21 0.9500
C23 C24 1.504(6)
C23 H23A 0.9900
C23 H23B 0.9900
C24 C25 1.372(7)
C24 C29 1.392(7)
C25 C26 1.456(8)
C25 H25 0.9500
C26 C27 1.317(9)
C26 H26 0.9500
C27 C28 1.274(11)
C27 H27 0.9500
C28 C29 1.436(10)
C28 H28 0.9500
C29 H29 0.9500
C30 C31 1.479(6)
C31 C32 1.390(6)
C31 C36 1.399(6)
C32 C33 1.382(6)
C32 H32 0.9500
C33 C34 1.382(7)
C33 H33 0.9500
C34 C35 1.381(7)
C34 H34 0.9500
C35 C36 1.378(6)
C35 H35 0.9500
C36 H36 0.9500
